data_4500420
loop_
_publ_author_name
'Bhattacharya, Suman'
'Saha, Binoy K.'

_publ_section_title
;
 Guest-Induced Isomerization of Net and Polymorphism in Trimesic
 Acid--Arylamine Complexes
;
_journal_issue 6
_journal_name_full 'Crystal Growth &amp; Design'
_journal_page_first 2194
_journal_paper_doi 10.1021/cg101531h
_journal_volume 11
_journal_year 2011
_chemical_formula_moiety 'C9 H6 O6, C8 H11 N1, H2O'
_chemical_formula_sum 'C17 H19 N O7'
_chemical_formula_weight 349.33
_chemical_name_systematic
;
 benzene-1,3,5-tricarboxylic acid, 2,6-dimethylaniline, hydrate
;
_space_group_IT_number 2
_symmetry_cell_setting triclinic
_symmetry_space_group_name_Hall '-P 1'
_symmetry_space_group_name_H-M 'P -1'
_atom_sites_solution_hydrogens geom
_atom_sites_solution_primary direct
_atom_sites_solution_secondary difmap
_audit_creation_method SHELXL-97
_cell_angle_alpha 90.155(3)
_cell_angle_beta 102.153(3)
_cell_angle_gamma 95.522(3)
_cell_formula_units_Z 4
_cell_length_a 8.3651(4)
_cell_length_b 13.7509(5)
_cell_length_c 14.4816(4)
_cell_measurement_reflns_used 6215
_cell_measurement_temperature 120(2)
_cell_measurement_theta_max 29.2560
_cell_measurement_theta_min 2.7771
_cell_volume 1620.44(11)
_computing_cell_refinement
;
CrysAlisPro, Oxford Diffraction Ltd.,
Version 1.171.33.66 (release 28-04-2010 CrysAlis171 .NET)
(compiled Apr 28 2010,14:27:37)
;
_computing_data_collection
;
CrysAlisPro, Oxford Diffraction Ltd.,
Version 1.171.33.66 (release 28-04-2010 CrysAlis171 .NET)
(compiled Apr 28 2010,14:27:37)
;
_computing_data_reduction
;
CrysAlisPro, Oxford Diffraction Ltd.,
Version 1.171.33.66 (release 28-04-2010 CrysAlis171 .NET)
(compiled Apr 28 2010,14:27:37)
;
_computing_structure_refinement 'SHELXL-97 (Sheldrick, 1997)'
_computing_structure_solution 'SHELXS-97 (Sheldrick, 1997)'
_diffrn_ambient_temperature 120(2)
_diffrn_measured_fraction_theta_full 0.998
_diffrn_measured_fraction_theta_max 0.838
_diffrn_measurement_device_type 'Xcalibur, Eos'
_diffrn_radiation_monochromator graphite
_diffrn_radiation_source 'fine-focus sealed tube'
_diffrn_radiation_type MoK\a
_diffrn_radiation_wavelength 0.71073
_diffrn_reflns_av_R_equivalents 0.0324
_diffrn_reflns_av_sigmaI/netI 0.0597
_diffrn_reflns_limit_h_max 10
_diffrn_reflns_limit_h_min -9
_diffrn_reflns_limit_k_max 18
_diffrn_reflns_limit_k_min -18
_diffrn_reflns_limit_l_max 19
_diffrn_reflns_limit_l_min -17
_diffrn_reflns_number 13564
_diffrn_reflns_theta_full 25.00
_diffrn_reflns_theta_max 29.32
_diffrn_reflns_theta_min 2.78
_exptl_absorpt_coefficient_mu 0.112
_exptl_absorpt_correction_T_max 0.9823
_exptl_absorpt_correction_T_min 0.9629
_exptl_absorpt_correction_type multi-scan
_exptl_absorpt_process_details
;
CrysAlisPro, Oxford Diffraction Ltd.,
Version 1.171.33.66 (release 28-04-2010 CrysAlis171 .NET)
(compiled Apr 28 2010,14:27:37)
Empirical absorption correction using spherical harmonics,
implemented in SCALE3 ABSPACK scaling algorithm.
;
_exptl_crystal_colour colorless
_exptl_crystal_density_diffrn 1.432
_exptl_crystal_density_method 'not measured'
_exptl_crystal_description plate
_exptl_crystal_F_000 736
_exptl_crystal_size_max 0.34
_exptl_crystal_size_mid 0.25
_exptl_crystal_size_min 0.16
_refine_diff_density_max 0.306
_refine_diff_density_min -0.267
_refine_diff_density_rms 0.051
_refine_ls_extinction_method none
_refine_ls_goodness_of_fit_ref 1.009
_refine_ls_hydrogen_treatment mixed
_refine_ls_matrix_type full
_refine_ls_number_parameters 530
_refine_ls_number_reflns 7439
_refine_ls_number_restraints 14
_refine_ls_restrained_S_all 1.008
_refine_ls_R_factor_all 0.0753
_refine_ls_R_factor_gt 0.0473
_refine_ls_shift/su_max 0.001
_refine_ls_shift/su_mean 0.000
_refine_ls_structure_factor_coef Fsqd
_refine_ls_weighting_details 'calc w=1/[\s^2^(Fo^2^)+(0.0551P)^2^+0.0000P] where P=(Fo^2^+2Fc^2^)/3'
_refine_ls_weighting_scheme calc
_refine_ls_wR_factor_gt 0.1094
_refine_ls_wR_factor_ref 0.1221
_reflns_number_gt 5172
_reflns_number_total 7439
_reflns_threshold_expression >2sigma(I)
_cod_data_source_file cg101531h_si_001.cif
_cod_data_source_block bks-tma-dma-120K
_cod_original_sg_symbol_H-M P-1
_cod_database_code 4500420

loop_
_symmetry_equiv_pos_as_xyz
'x, y, z'
'-x, -y, -z'

loop_
_atom_site_label
_atom_site_type_symbol
_atom_site_fract_x
_atom_site_fract_y
_atom_site_fract_z
_atom_site_U_iso_or_equiv
_atom_site_adp_type
_atom_site_occupancy
_atom_site_symmetry_multiplicity
_atom_site_calc_flag
_atom_site_refinement_flags
_atom_site_disorder_assembly
_atom_site_disorder_group
O14 O 0.6515(3) 0.46686(18) 0.43260(17) 0.0191(5) Uiso 0.50 1 d PD A 2
O15 O 0.6448(4) 0.5265(2) 0.4519(2) 0.0241(6) Uiso 0.50 1 d PD B 1
H1B H 0.287(3) 0.0363(16) 0.1516(14) 0.045(6) Uiso 1 1 d . . .
H1C H 0.140(3) 0.0869(14) 0.1568(14) 0.033(6) Uiso 1 1 d . . .
H2B H 0.746(3) 0.2514(16) 0.4927(16) 0.059(7) Uiso 1 1 d . . .
H1A H 0.206(3) 0.0919(15) 0.0706(16) 0.050(7) Uiso 1 1 d . . .
H2A H 0.653(4) 0.3023(19) 0.4142(19) 0.075(10) Uiso 1 1 d . . .
H2C H 0.587(3) 0.2914(18) 0.5015(18) 0.071(8) Uiso 1 1 d . . .
H9 H 0.864(3) 0.0828(9) 1.0064(15) 0.059(8) Uiso 1 1 d D . .
H7 H 1.262(4) 0.600(2) 0.950(2) 0.032(11) Uiso 0.50 1 d PD . .
H13C H 1.147(4) 0.566(3) 0.588(3) 0.035(12) Uiso 0.50 1 d PD . .
H2 H 0.351(4) 0.635(2) -0.010(2) 0.028(11) Uiso 0.50 1 d PD . .
H13B H 1.014(4) 0.555(2) 0.615(3) 0.137(16) Uiso 1 1 d D . .
H12 H 0.717(5) 0.503(3) 0.5683(15) 0.031(12) Uiso 0.50 1 d PD C 1
H15A H 0.720(5) 0.564(3) 0.435(4) 0.09(2) Uiso 0.50 1 d PD D 1
H14A H 0.676(7) 0.469(4) 0.4930(8) 0.078(18) Uiso 0.50 1 d PD E 2
H15B H 0.577(5) 0.570(3) 0.446(4) 0.073(17) Uiso 0.50 1 d PD F 1
H6 H 0.958(6) 0.623(4) 0.4719(13) 0.066(17) Uiso 0.50 1 d PD G 1
H13A H 1.043(7) 0.608(4) 0.5331(9) 0.057(16) Uiso 0.50 1 d PD H 2
H14B H 0.594(7) 0.510(3) 0.405(4) 0.08(2) Uiso 0.50 1 d PD I 2
H8 H 1.326(4) 0.480(3) 1.048(3) 0.064(17) Uiso 0.50 1 d PD . .
H1 H 0.405(3) 0.520(2) 0.091(2) 0.015(9) Uiso 0.50 1 d PD . .
O4 O 0.96116(15) 1.01889(8) 0.18913(8) 0.0200(3) Uani 1 1 d . . .
O8 O 1.24175(17) 0.44374(9) 1.01859(8) 0.0247(3) Uani 1 1 d D . .
O2 O 0.42372(16) 0.67682(8) 0.02036(8) 0.0207(3) Uani 1 1 d D . .
O1 O 0.48243(17) 0.55711(8) 0.12340(8) 0.0231(3) Uani 1 1 d D . .
O7 O 1.18688(17) 0.56259(8) 0.91456(8) 0.0230(3) Uani 1 1 d D . .
O10 O 0.69326(16) 0.10411(8) 0.85947(8) 0.0231(3) Uani 1 1 d . . .
O12 O 0.77230(16) 0.48681(8) 0.62159(8) 0.0224(3) Uani 1 1 d D . .
O9 O 0.88773(16) 0.14268(8) 0.98980(8) 0.0202(3) Uani 1 1 d D . .
O3 O 0.81055(15) 0.97445(7) 0.04609(7) 0.0177(3) Uani 1 1 d . . .
O6 O 0.91232(17) 0.62832(9) 0.41405(8) 0.0258(3) Uani 1 1 d D . .
C1 C 1.0197(2) 0.41229(11) 0.88865(11) 0.0138(3) Uani 1 1 d . . .
C5 C 0.8476(2) 0.25994(11) 0.87126(11) 0.0143(3) Uani 1 1 d . . .
C10 C 0.6399(2) 0.70981(11) 0.15317(11) 0.0134(3) Uani 1 1 d . . .
C14 C 0.8115(2) 0.86322(11) 0.17097(11) 0.0128(3) Uani 1 1 d . . .
C2 C 0.9338(2) 0.44169(11) 0.80193(11) 0.0151(3) Uani 1 1 d . . .
H2X H 0.9635 0.5022 0.7786 0.018 Uiso 1 1 calc R . .
C12 C 0.8564(2) 0.74213(11) 0.29158(11) 0.0152(3) Uani 1 1 d . . .
O5 O 1.08242(18) 0.76468(9) 0.42075(9) 0.0378(4) Uani 1 1 d . . .
O11 O 0.58164(18) 0.36054(9) 0.61674(8) 0.0347(4) Uani 1 1 d . . .
C15 C 0.6830(2) 0.80091(11) 0.11919(11) 0.0137(3) Uani 1 1 d . . .
H15 H 0.6253 0.8204 0.0612 0.016 Uiso 1 1 calc R . .
C3 C 0.8031(2) 0.38033(11) 0.75003(11) 0.0157(4) Uani 1 1 d . . .
C13 C 0.8971(2) 0.83290(11) 0.25737(11) 0.0148(3) Uani 1 1 d . . .
H13 H 0.9829 0.8743 0.2926 0.018 Uiso 1 1 calc R . .
C11 C 0.7266(2) 0.68023(11) 0.23997(11) 0.0147(3) Uani 1 1 d . . .
H11 H 0.6978 0.6195 0.2632 0.018 Uiso 1 1 calc R . .
C18 C 0.8659(2) 0.95980(11) 0.13356(11) 0.0139(3) Uani 1 1 d . . .
C16 C 0.5061(2) 0.64364(11) 0.09489(11) 0.0138(3) Uani 1 1 d . . .
C8 C 0.8009(2) 0.16080(11) 0.90633(11) 0.0157(4) Uani 1 1 d . . .
C4 C 0.7604(2) 0.28970(11) 0.78517(11) 0.0150(3) Uani 1 1 d . . .
H4 H 0.6729 0.2488 0.7509 0.018 Uiso 1 1 calc R . .
C6 C 0.9774(2) 0.32147(11) 0.92300(11) 0.0144(3) Uani 1 1 d . . .
H6X H 1.0358 0.3017 0.9807 0.017 Uiso 1 1 calc R . .
C17 C 0.9593(2) 0.71103(13) 0.38237(11) 0.0224(4) Uani 1 1 d . . .
C9 C 1.1593(2) 0.47717(11) 0.94425(11) 0.0153(4) Uani 1 1 d . . .
C7 C 0.7111(2) 0.40997(11) 0.65634(11) 0.0194(4) Uani 1 1 d . . .
N1 N 0.2362(2) 0.09659(10) 0.13522(11) 0.0171(3) Uani 1 1 d . . .
C19 C 0.3408(2) 0.18638(11) 0.17108(10) 0.0143(3) Uani 1 1 d . . .
C21 C 0.6032(2) 0.27735(12) 0.19887(11) 0.0217(4) Uani 1 1 d . . .
H21 H 0.7141 0.2828 0.1969 0.026 Uiso 1 1 calc R . .
C23 C 0.3741(2) 0.34623(11) 0.23947(12) 0.0220(4) Uani 1 1 d . . .
H23 H 0.3322 0.3982 0.2645 0.026 Uiso 1 1 calc R . .
C20 C 0.5043(2) 0.19186(12) 0.16581(11) 0.0174(4) Uani 1 1 d . . .
C22 C 0.5379(2) 0.35416(12) 0.23455(12) 0.0234(4) Uani 1 1 d . . .
H22 H 0.6045 0.4114 0.2553 0.028 Uiso 1 1 calc R . .
C24 C 0.2702(2) 0.26183(11) 0.20773(11) 0.0173(4) Uani 1 1 d . . .
C25 C 0.0921(2) 0.25469(13) 0.21325(13) 0.0264(4) Uani 1 1 d . . .
H25A H 0.0690 0.3141 0.2405 0.040 Uiso 1 1 calc R . .
H25B H 0.0687 0.2008 0.2519 0.040 Uiso 1 1 calc R . .
H25C H 0.0248 0.2446 0.1509 0.040 Uiso 1 1 calc R . .
C26 C 0.5768(2) 0.10870(13) 0.12661(12) 0.0254(4) Uani 1 1 d . . .
H26A H 0.6915 0.1265 0.1291 0.038 Uiso 1 1 calc R . .
H26B H 0.5210 0.0949 0.0622 0.038 Uiso 1 1 calc R . .
H26C H 0.5641 0.0517 0.1635 0.038 Uiso 1 1 calc R . .
N2 N 0.6350(2) 0.25996(13) 0.45489(12) 0.0251(4) Uani 1 1 d . . .
C27 C 0.5401(2) 0.16579(13) 0.42192(11) 0.0238(4) Uani 1 1 d . . .
C32 C 0.6203(3) 0.09473(14) 0.38597(12) 0.0264(4) Uani 1 1 d . . .
C28 C 0.3758(3) 0.15227(14) 0.42696(12) 0.0290(5) Uani 1 1 d . . .
C29 C 0.2894(3) 0.06270(15) 0.39525(13) 0.0370(5) Uani 1 1 d . . .
H29 H 0.1790 0.0514 0.3977 0.044 Uiso 1 1 calc R . .
C34 C 0.7986(3) 0.11075(15) 0.38104(14) 0.0352(5) Uani 1 1 d . . .
H34A H 0.8302 0.0534 0.3544 0.053 Uiso 1 1 calc R . .
H34B H 0.8643 0.1235 0.4435 0.053 Uiso 1 1 calc R . .
H34C H 0.8151 0.1656 0.3421 0.053 Uiso 1 1 calc R . .
C31 C 0.5282(3) 0.00647(14) 0.35571(13) 0.0336(5) Uani 1 1 d . . .
H31 H 0.5779 -0.0428 0.3319 0.040 Uiso 1 1 calc R . .
C30 C 0.3654(3) -0.00959(15) 0.36023(14) 0.0381(5) Uani 1 1 d . . .
H30 H 0.3063 -0.0693 0.3397 0.046 Uiso 1 1 calc R . .
C33 C 0.2915(3) 0.23045(16) 0.46525(14) 0.0409(6) Uani 1 1 d . . .
H33A H 0.1787 0.2071 0.4629 0.061 Uiso 1 1 calc R . .
H33B H 0.2963 0.2877 0.4278 0.061 Uiso 1 1 calc R . .
H33C H 0.3456 0.2464 0.5295 0.061 Uiso 1 1 calc R . .
O13 O 1.0707(3) 0.60170(12) 0.59289(12) 0.0452(4) Uani 1 1 d D . .

loop_
_atom_site_aniso_label
_atom_site_aniso_U_11
_atom_site_aniso_U_22
_atom_site_aniso_U_33
_atom_site_aniso_U_23
_atom_site_aniso_U_13
_atom_site_aniso_U_12
O4 0.0181(7) 0.0167(6) 0.0218(6) -0.0025(5) 0.0000(5) -0.0053(5)
O8 0.0236(8) 0.0250(7) 0.0198(7) 0.0002(5) -0.0054(6) -0.0049(6)
O2 0.0172(8) 0.0246(6) 0.0157(6) 0.0005(5) -0.0053(5) -0.0025(5)
O1 0.0265(8) 0.0139(6) 0.0239(7) 0.0004(5) -0.0017(6) -0.0068(5)
O7 0.0227(8) 0.0166(6) 0.0251(7) -0.0001(5) -0.0010(6) -0.0078(5)
O10 0.0261(8) 0.0147(6) 0.0234(6) -0.0018(5) -0.0024(5) -0.0062(5)
O12 0.0231(8) 0.0254(6) 0.0154(6) 0.0061(5) -0.0005(5) -0.0040(5)
O9 0.0235(8) 0.0144(6) 0.0190(6) 0.0026(5) -0.0015(5) -0.0033(5)
O3 0.0233(8) 0.0136(5) 0.0150(6) 0.0006(5) 0.0021(5) -0.0005(5)
O6 0.0271(8) 0.0276(7) 0.0180(7) 0.0072(5) -0.0020(6) -0.0068(6)
C1 0.0123(9) 0.0149(7) 0.0136(8) -0.0045(6) 0.0023(6) -0.0005(6)
C5 0.0157(9) 0.0131(7) 0.0152(8) -0.0021(6) 0.0062(7) -0.0002(6)
C10 0.0105(9) 0.0155(7) 0.0136(8) -0.0017(6) 0.0015(6) 0.0000(6)
C14 0.0105(9) 0.0146(7) 0.0131(8) -0.0013(6) 0.0025(6) 0.0006(6)
C2 0.0171(10) 0.0138(7) 0.0143(8) -0.0005(6) 0.0044(7) -0.0014(6)
C12 0.0128(9) 0.0215(8) 0.0104(8) 0.0002(6) 0.0009(6) 0.0005(7)
O5 0.0293(9) 0.0394(8) 0.0303(8) 0.0153(6) -0.0178(6) -0.0161(6)
O11 0.0330(9) 0.0429(8) 0.0181(7) 0.0036(6) -0.0066(6) -0.0207(7)
C15 0.0124(9) 0.0166(8) 0.0110(8) 0.0010(6) -0.0007(6) 0.0028(6)
C3 0.0165(10) 0.0176(8) 0.0124(8) -0.0028(6) 0.0032(7) -0.0012(7)
C13 0.0108(9) 0.0191(8) 0.0131(8) -0.0026(6) 0.0006(6) -0.0011(6)
C11 0.0141(9) 0.0155(7) 0.0142(8) 0.0029(6) 0.0032(7) 0.0000(6)
C18 0.0123(9) 0.0129(7) 0.0167(8) -0.0011(6) 0.0034(7) 0.0022(6)
C16 0.0130(9) 0.0163(8) 0.0119(8) 0.0005(6) 0.0024(6) 0.0002(6)
C8 0.0183(10) 0.0140(8) 0.0152(8) -0.0018(6) 0.0047(7) 0.0016(7)
C4 0.0148(9) 0.0152(8) 0.0141(8) -0.0061(6) 0.0033(7) -0.0031(6)
C6 0.0150(9) 0.0166(8) 0.0114(8) -0.0020(6) 0.0025(6) 0.0011(6)
C17 0.0167(10) 0.0333(10) 0.0144(8) 0.0032(7) -0.0002(7) -0.0046(8)
C9 0.0159(10) 0.0167(8) 0.0129(8) -0.0015(6) 0.0030(7) -0.0003(6)
C7 0.0243(11) 0.0176(8) 0.0140(8) -0.0013(7) 0.0013(7) -0.0037(7)
N1 0.0179(9) 0.0153(7) 0.0161(8) -0.0053(6) 0.0008(6) -0.0014(6)
C19 0.0167(10) 0.0139(7) 0.0101(8) -0.0007(6) -0.0011(6) -0.0013(6)
C21 0.0149(10) 0.0274(9) 0.0200(9) 0.0083(7) 0.0000(7) -0.0038(7)
C23 0.0302(12) 0.0147(8) 0.0182(9) -0.0031(7) 0.0000(8) 0.0000(7)
C20 0.0185(10) 0.0230(8) 0.0103(8) 0.0037(7) 0.0019(7) 0.0020(7)
C22 0.0260(11) 0.0187(8) 0.0189(9) 0.0038(7) -0.0051(8) -0.0088(7)
C24 0.0190(10) 0.0177(8) 0.0143(8) -0.0009(6) 0.0019(7) 0.0015(7)
C25 0.0212(11) 0.0245(9) 0.0343(11) -0.0085(8) 0.0079(8) 0.0021(8)
C26 0.0201(11) 0.0343(10) 0.0232(9) 0.0013(8) 0.0052(8) 0.0077(8)
N2 0.0234(10) 0.0358(9) 0.0139(8) -0.0018(7) -0.0022(7) 0.0055(7)
C27 0.0230(11) 0.0358(10) 0.0098(8) -0.0036(7) -0.0040(7) 0.0061(8)
C32 0.0250(12) 0.0402(11) 0.0130(9) 0.0022(8) -0.0020(8) 0.0121(9)
C28 0.0229(12) 0.0463(11) 0.0150(9) -0.0108(8) -0.0032(8) 0.0054(9)
C29 0.0251(13) 0.0563(13) 0.0255(10) -0.0131(10) -0.0011(9) -0.0020(10)
C34 0.0309(13) 0.0487(12) 0.0284(11) -0.0027(9) 0.0068(9) 0.0155(10)
C31 0.0401(14) 0.0375(11) 0.0216(10) -0.0062(8) -0.0016(9) 0.0137(10)
C30 0.0402(15) 0.0420(12) 0.0270(11) -0.0094(9) -0.0031(10) 0.0009(10)
C33 0.0186(12) 0.0648(14) 0.0369(12) -0.0256(11) 0.0017(9) 0.0014(10)
O13 0.0656(14) 0.0430(9) 0.0384(10) 0.0213(8) 0.0284(9) 0.0235(9)

loop_
_atom_type_symbol
_atom_type_description
_atom_type_scat_dispersion_real
_atom_type_scat_dispersion_imag
_atom_type_scat_source
C C 0.0033 0.0016 'International Tables Vol C Tables 4.2.6.8 and 6.1.1.4'
H H 0.0000 0.0000 'International Tables Vol C Tables 4.2.6.8 and 6.1.1.4'
N N 0.0061 0.0033 'International Tables Vol C Tables 4.2.6.8 and 6.1.1.4'
O O 0.0106 0.0060 'International Tables Vol C Tables 4.2.6.8 and 6.1.1.4'

loop_
_geom_angle_atom_site_label_1
_geom_angle_atom_site_label_2
_geom_angle_atom_site_label_3
_geom_angle
C6 C1 C2 120.19(14)
C6 C1 C9 119.57(14)
C2 C1 C9 120.23(14)
C4 C5 C6 119.83(14)
C4 C5 C8 119.16(14)
C6 C5 C8 121.01(15)
C15 C10 C11 119.85(14)
C15 C10 C16 119.42(14)
C11 C10 C16 120.69(14)
C15 C14 C13 118.98(14)
C15 C14 C18 121.66(14)
C13 C14 C18 119.27(14)
C1 C2 C3 119.92(14)
C13 C12 C11 119.98(15)
C13 C12 C17 118.52(14)
C11 C12 C17 121.44(14)
C14 C15 C10 120.66(15)
C4 C3 C2 119.64(15)
C4 C3 C7 119.66(14)
C2 C3 C7 120.69(14)
C12 C13 C14 120.91(14)
C12 C11 C10 119.60(14)
O4 C18 O3 125.00(14)
O4 C18 C14 118.15(14)
O3 C18 C14 116.85(13)
O2 C16 O1 124.54(14)
O2 C16 C10 117.94(13)
O1 C16 C10 117.53(14)
O10 C8 O9 124.84(14)
O10 C8 C5 121.71(15)
O9 C8 C5 113.44(14)
C5 C4 C3 120.38(15)
C1 C6 C5 120.04(15)
O5 C17 O6 124.61(16)
O5 C17 C12 118.91(15)
O6 C17 C12 116.47(15)
O8 C9 O7 124.35(15)
O8 C9 C1 117.66(14)
O7 C9 C1 117.99(14)
O11 C7 O12 123.95(16)
O11 C7 C3 119.71(15)
O12 C7 C3 116.33(15)
C20 C19 C24 123.49(14)
C20 C19 N1 117.80(14)
C24 C19 N1 118.71(16)
C22 C21 C20 120.51(18)
C22 C23 C24 121.38(16)
C19 C20 C21 117.88(15)
C19 C20 C26 122.10(15)
C21 C20 C26 120.03(17)
C23 C22 C21 120.25(15)
C23 C24 C19 116.48(17)
C23 C24 C25 120.64(15)
C19 C24 C25 122.88(14)
C28 C27 C32 123.12(18)
C28 C27 N2 118.83(16)
C32 C27 N2 118.05(18)
C31 C32 C27 116.87(19)
C31 C32 C34 120.77(17)
C27 C32 C34 122.35(17)
C27 C28 C29 117.50(18)
C27 C28 C33 122.14(17)
C29 C28 C33 120.35(19)
C30 C29 C28 120.9(2)
C30 C31 C32 121.51(18)
C31 C30 C29 120.09(19)

loop_
_geom_bond_atom_site_label_1
_geom_bond_atom_site_label_2
_geom_bond_distance
O4 C18 1.2428(18)
O8 C9 1.264(2)
O2 C16 1.2641(19)
O1 C16 1.2716(18)
O7 C9 1.2690(19)
O10 C8 1.2182(19)
O12 C7 1.2803(19)
O9 C8 1.3105(19)
O3 C18 1.2775(18)
O6 C17 1.285(2)
C1 C6 1.387(2)
C1 C2 1.391(2)
C1 C9 1.485(2)
C5 C4 1.390(2)
C5 C6 1.391(2)
C5 C8 1.501(2)
C10 C15 1.390(2)
C10 C11 1.395(2)
C10 C16 1.482(2)
C14 C15 1.390(2)
C14 C13 1.391(2)
C14 C18 1.502(2)
C2 C3 1.395(2)
C12 C13 1.383(2)
C12 C11 1.392(2)
C12 C17 1.500(2)
O5 C17 1.235(2)
O11 C7 1.248(2)
C3 C4 1.391(2)
C3 C7 1.491(2)
N1 C19 1.469(2)
C19 C20 1.381(2)
C19 C24 1.398(2)
C21 C22 1.381(3)
C21 C20 1.393(2)
C23 C22 1.381(3)
C23 C24 1.396(2)
C20 C26 1.508(2)
C24 C25 1.502(3)
N2 C27 1.475(2)
C27 C28 1.387(3)
C27 C32 1.395(3)
C32 C31 1.391(3)
C32 C34 1.503(3)
C28 C29 1.391(3)
C28 C33 1.506(3)
C29 C30 1.380(3)
C31 C30 1.374(3)
